data_4314712
loop_
_publ_author_name
'Alexander Rothenberger'
'Hsien-Hau Wang'
'DuckYoung Chung'
'Mercouri G. Kanatzidis'

_publ_contact_author
;
      Prof. M. G. Kanatzidis
      Department of Chemistry
      2145 Sheridan Road
      Northwestern University
      Evanston, IL 60208-3113
      USA
;
_publ_contact_author_email m-kanatzidis@northwestern.edu
_publ_contact_author_fax 'Int + 847-491-5937'
_publ_contact_author_phone 'Int + 847-467-1541'
_publ_section_title
;
 Structural Diversity by Mixing Chalcogen Atoms in the Chalcophosphate
 System K/In/P/Q (Q = S, Se)
;
_journal_name_full 'Inorganic Chemistry'
_journal_page_first 1144
_journal_page_last 1151
_journal_paper_doi 10.1021/ic902105j
_journal_volume 49
_journal_year 2010
_chemical_formula_sum 'In4 K4 P6 Se20'
_chemical_formula_weight 2380.70
_chemical_name_systematic
; 
 ? 
;
_space_group_IT_number 14
_symmetry_cell_setting monoclinic
_symmetry_space_group_name_Hall '-P 2ybc'
_symmetry_space_group_name_H-M 'P 1 21/c 1'
_atom_sites_solution_primary direct
_atom_sites_solution_secondary difmap
_audit_creation_method SHELXL-97
_cell_angle_alpha 90.00
_cell_angle_beta 106.42(3)
_cell_angle_gamma 90.00
_cell_formula_units_Z 2
_cell_length_a 19.707(4)
_cell_length_b 7.7120(15)
_cell_length_c 13.229(3)
_cell_measurement_temperature 100(2)
_cell_volume 1928.5(8)
_computing_cell_refinement 'stoe x-area'
_computing_data_collection 'stoe x-area'
_computing_data_reduction 'stoe x-area'
_computing_molecular_graphics 'SHELXTL-97 (Sheldrick, 1997)'
_computing_publication_material 'SHELXTL-97 (Sheldrick, 1997)'
_computing_structure_refinement 'SHELXL-97 (Sheldrick, 1997)'
_computing_structure_solution 'SHELXS-97 (Sheldrick, 1990)'
_diffrn_ambient_temperature 100(2)
_diffrn_detector_area_resol_mean 6.67
_diffrn_measured_fraction_theta_full 0.957
_diffrn_measured_fraction_theta_max 0.955
_diffrn_measurement_device_type 'stoe ipds 2'
_diffrn_measurement_method rotation
_diffrn_radiation_monochromator graphite
_diffrn_radiation_source 'fine-focus sealed tube'
_diffrn_radiation_type MoK\a
_diffrn_radiation_wavelength 0.71073
_diffrn_reflns_av_R_equivalents 0.0428
_diffrn_reflns_av_sigmaI/netI 0.0277
_diffrn_reflns_limit_h_max 26
_diffrn_reflns_limit_h_min -26
_diffrn_reflns_limit_k_max 10
_diffrn_reflns_limit_k_min -10
_diffrn_reflns_limit_l_max 15
_diffrn_reflns_limit_l_min -18
_diffrn_reflns_number 17452
_diffrn_reflns_theta_full 25.00
_diffrn_reflns_theta_max 29.25
_diffrn_reflns_theta_min 2.15
_exptl_absorpt_coefficient_mu 21.921
_exptl_absorpt_correction_T_max 0.4070
_exptl_absorpt_correction_T_min 0.2730
_exptl_absorpt_correction_type numerical
_exptl_absorpt_process_details 'stoe x-red32'
_exptl_crystal_colour orange
_exptl_crystal_density_diffrn 4.100
_exptl_crystal_density_method 'not measured'
_exptl_crystal_F_000 2084
_exptl_crystal_size_max 0.08
_exptl_crystal_size_mid 0.06
_exptl_crystal_size_min 0.05
_refine_diff_density_max 1.073
_refine_diff_density_min -1.427
_refine_diff_density_rms 0.220
_refine_ls_extinction_method none
_refine_ls_goodness_of_fit_ref 1.175
_refine_ls_hydrogen_treatment undef
_refine_ls_matrix_type full
_refine_ls_number_parameters 154
_refine_ls_number_reflns 5000
_refine_ls_number_restraints 0
_refine_ls_restrained_S_all 1.175
_refine_ls_R_factor_all 0.0372
_refine_ls_R_factor_gt 0.0321
_refine_ls_shift/su_max 0.001
_refine_ls_shift/su_mean 0.000
_refine_ls_structure_factor_coef Fsqd
_refine_ls_weighting_details 'calc w=1/[\s^2^(Fo^2^)+(0.0197P)^2^+14.6572P] where P=(Fo^2^+2Fc^2^)/3'
_refine_ls_weighting_scheme calc
_refine_ls_wR_factor_gt 0.0627
_refine_ls_wR_factor_ref 0.0641
_reflns_number_gt 4623
_reflns_number_total 5000
_reflns_threshold_expression >2sigma(I)
_cod_data_source_file ic902105j_si_002_4.cif
_cod_data_source_block 3
_cod_original_cell_volume 1928.5(7)
_cod_database_code 4314712

loop_
_symmetry_equiv_pos_as_xyz
'x, y, z'
'-x, y+1/2, -z+1/2'
'-x, -y, -z'
'x, -y-1/2, z-1/2'

loop_
_atom_site_label
_atom_site_type_symbol
_atom_site_fract_x
_atom_site_fract_y
_atom_site_fract_z
_atom_site_U_iso_or_equiv
_atom_site_adp_type
_atom_site_occupancy
_atom_site_symmetry_multiplicity
_atom_site_calc_flag
_atom_site_refinement_flags
_atom_site_disorder_assembly
_atom_site_disorder_group
P1 P 0.02007(7) 0.11429(17) 0.05187(10) 0.0084(2) Uani 1 1 d . . .
P2 P 0.33555(7) 0.06295(16) 0.27443(10) 0.0075(2) Uani 1 1 d . . .
P3 P 0.65209(7) 0.32451(16) 0.31622(10) 0.0070(2) Uani 1 1 d . . .
Se1 Se 0.07175(3) 0.28183(7) -0.03826(4) 0.01107(10) Uani 1 1 d . . .
Se2 Se 0.07187(3) 0.72804(7) 0.41512(4) 0.01098(10) Uani 1 1 d . . .
Se3 Se 0.10390(3) 0.01585(7) 0.18552(4) 0.01055(10) Uani 1 1 d . . .
Se4 Se 0.21789(3) 0.41871(6) 0.36469(4) 0.00851(10) Uani 1 1 d . . .
Se5 Se 0.24299(3) 0.72250(6) 0.10478(4) 0.00836(10) Uani 1 1 d . . .
Se6 Se 0.27622(3) 0.24140(6) 0.15397(4) 0.00832(10) Uani 1 1 d . . .
Se7 Se 0.44006(3) 0.16153(7) 0.34763(4) 0.00926(10) Uani 1 1 d . . .
Se8 Se 0.58858(3) 0.40040(7) 0.42164(4) 0.00877(10) Uani 1 1 d . . .
Se9 Se 0.59142(3) 0.13011(6) 0.20566(4) 0.00852(10) Uani 1 1 d . . .
Se10 Se 0.72316(3) 0.47169(6) 0.11416(4) 0.00921(10) Uani 1 1 d . . .
K1 K 0.08052(8) 0.54946(18) 0.17961(11) 0.0260(3) Uani 1 1 d . . .
K2 K 0.42686(7) 0.35475(15) 0.09723(9) 0.0143(2) Uani 1 1 d . . .
In1 In 0.176328(19) 0.02887(5) 0.03192(3) 0.00870(8) Uani 1 1 d . . .
In2 In 0.68826(2) 0.14451(4) 0.10199(3) 0.00844(8) Uani 1 1 d . . .

loop_
_atom_site_aniso_label
_atom_site_aniso_U_11
_atom_site_aniso_U_22
_atom_site_aniso_U_33
_atom_site_aniso_U_23
_atom_site_aniso_U_13
_atom_site_aniso_U_12
P1 0.0080(6) 0.0080(6) 0.0097(5) -0.0002(4) 0.0034(5) 0.0005(5)
P2 0.0099(6) 0.0072(5) 0.0059(5) 0.0003(4) 0.0029(5) 0.0001(4)
P3 0.0071(6) 0.0083(5) 0.0054(5) -0.0006(4) 0.0017(4) -0.0012(4)
Se1 0.0102(2) 0.0090(2) 0.0145(2) 0.00348(18) 0.00428(19) 0.00069(18)
Se2 0.0095(2) 0.0106(2) 0.0137(2) 0.00285(18) 0.00470(19) -0.00065(18)
Se3 0.0099(2) 0.0142(2) 0.0075(2) 0.00091(18) 0.00239(18) 0.00036(19)
Se4 0.0100(2) 0.0086(2) 0.0070(2) -0.00107(17) 0.00260(18) -0.00088(17)
Se5 0.0091(2) 0.0077(2) 0.0082(2) 0.00012(17) 0.00224(17) -0.00004(17)
Se6 0.0099(2) 0.0075(2) 0.0072(2) 0.00114(16) 0.00191(18) 0.00095(17)
Se7 0.0093(2) 0.0103(2) 0.0075(2) -0.00017(17) 0.00128(18) -0.00104(17)
Se8 0.0089(2) 0.0116(2) 0.0061(2) -0.00045(17) 0.00247(17) 0.00016(18)
Se9 0.0098(2) 0.0090(2) 0.0070(2) -0.00177(17) 0.00286(18) -0.00247(18)
Se10 0.0120(2) 0.0084(2) 0.0088(2) -0.00052(17) 0.00532(18) -0.00050(18)
K1 0.0278(7) 0.0229(7) 0.0185(6) -0.0053(5) -0.0077(5) 0.0087(6)
K2 0.0173(6) 0.0149(5) 0.0118(5) -0.0008(4) 0.0060(4) -0.0022(4)
In1 0.00903(16) 0.00975(16) 0.00772(15) 0.00092(12) 0.00299(12) 0.00115(12)
In2 0.00998(17) 0.00831(16) 0.00714(15) -0.00091(12) 0.00261(12) 0.00064(12)

loop_
_atom_type_symbol
_atom_type_description
_atom_type_scat_dispersion_real
_atom_type_scat_dispersion_imag
_atom_type_scat_source
P P 0.1023 0.0942 'International Tables Vol C Tables 4.2.6.8 and 6.1.1.4'
K K 0.2009 0.2494 'International Tables Vol C Tables 4.2.6.8 and 6.1.1.4'
Se Se -0.0929 2.2259 'International Tables Vol C Tables 4.2.6.8 and 6.1.1.4'
In In -0.7276 1.3100 'International Tables Vol C Tables 4.2.6.8 and 6.1.1.4'

loop_
_geom_angle_atom_site_label_1
_geom_angle_atom_site_label_2
_geom_angle_atom_site_label_3
_geom_angle
_geom_angle_site_symmetry_1
_geom_angle_site_symmetry_3
_geom_angle_publ_flag
Se2 P1 Se3 117.49(6) 2_545 . ?
Se2 P1 Se1 114.47(6) 2_545 . ?
Se3 P1 Se1 106.45(6) . . ?
Se2 P1 P1 105.78(9) 2_545 3 ?
Se3 P1 P1 106.14(9) . 3 ?
Se1 P1 P1 105.58(8) . 3 ?
Se2 P1 K1 74.17(5) 2_545 . ?
Se3 P1 K1 82.91(5) . . ?
Se1 P1 K1 65.52(4) . . ?
P1 P1 K1 169.21(9) 3 . ?
Se7 P2 Se6 110.71(6) . . ?
Se7 P2 Se10 115.06(6) . 2_645 ?
Se6 P2 Se10 114.29(6) . 2_645 ?
Se7 P2 P3 107.17(7) . 2_645 ?
Se6 P2 P3 104.09(6) . 2_645 ?
Se10 P2 P3 104.44(6) 2_645 2_645 ?
Se5 P3 Se9 109.66(6) 2_645 . ?
Se5 P3 Se8 115.09(6) 2_645 . ?
Se9 P3 Se8 107.66(6) . . ?
Se5 P3 P2 108.65(7) 2_645 2_655 ?
Se9 P3 P2 108.90(6) . 2_655 ?
Se8 P3 P2 106.72(6) . 2_655 ?
P1 Se1 In1 79.67(4) . . ?
P1 Se1 K1 93.00(5) . 3_565 ?
In1 Se1 K1 157.46(3) . 3_565 ?
P1 Se1 K1 79.79(5) . . ?
In1 Se1 K1 106.07(4) . . ?
K1 Se1 K1 93.38(4) 3_565 . ?
P1 Se2 In1 96.99(4) 2 4_566 ?
P1 Se2 K1 106.12(5) 2 . ?
In1 Se2 K1 89.98(3) 4_566 . ?
P1 Se2 K1 72.79(5) 2 2 ?
In1 Se2 K1 166.38(3) 4_566 2 ?
K1 Se2 K1 101.38(4) . 2 ?
P1 Se2 K1 79.76(5) 2 4_576 ?
In1 Se2 K1 88.76(3) 4_566 4_576 ?
K1 Se2 K1 174.09(5) . 4_576 ?
K1 Se2 K1 80.68(4) 2 4_576 ?
P1 Se3 In1 79.87(4) . . ?
P1 Se3 K1 105.35(5) . 1_545 ?
In1 Se3 K1 96.19(3) . 1_545 ?
In2 Se4 In1 97.92(3) 2_655 4_566 ?
In2 Se4 K1 109.58(4) 2_655 . ?
In1 Se4 K1 101.36(4) 4_566 . ?
P3 Se5 In1 98.78(4) 2_655 1_565 ?
P3 Se5 K1 138.27(4) 2_655 . ?
In1 Se5 K1 92.20(3) 1_565 . ?
P2 Se6 In1 101.69(5) . . ?
P2 Se6 K2 90.13(5) . . ?
In1 Se6 K2 124.01(3) . . ?
P2 Se7 K2 95.64(5) . 4_566 ?
P2 Se7 K2 115.22(5) . 2_645 ?
K2 Se7 K2 91.82(4) 4_566 2_645 ?
P2 Se7 K2 85.44(5) . . ?
K2 Se7 K2 155.99(2) 4_566 . ?
K2 Se7 K2 109.47(3) 2_645 . ?
P3 Se8 In2 97.25(4) . 4_566 ?
P3 Se8 K2 105.85(4) . 2_655 ?
In2 Se8 K2 102.78(3) 4_566 2_655 ?
P3 Se9 In2 88.85(4) . . ?
P3 Se9 K2 94.02(5) . 2_645 ?
In2 Se9 K2 131.28(3) . 2_645 ?
P3 Se9 K2 101.33(5) . . ?
In2 Se9 K2 118.26(3) . . ?
K2 Se9 K2 108.78(3) 2_645 . ?
P2 Se10 In2 99.74(4) 2_655 . ?
P2 Se10 K2 86.12(4) 2_655 3_665 ?
In2 Se10 K2 99.38(3) . 3_665 ?
Se4 K1 Se1 166.49(5) . 3_565 ?
Se4 K1 Se2 71.80(4) . . ?
Se1 K1 Se2 94.85(5) 3_565 . ?
Se4 K1 Se1 105.84(4) . . ?
Se1 K1 Se1 86.62(4) 3_565 . ?
Se2 K1 Se1 166.34(6) . . ?
Se4 K1 Se3 102.57(4) . 1_565 ?
Se1 K1 Se3 73.29(3) 3_565 1_565 ?
Se2 K1 Se3 67.87(3) . 1_565 ?
Se1 K1 Se3 125.30(5) . 1_565 ?
Se4 K1 P1 98.66(4) . . ?
Se1 K1 P1 88.61(4) 3_565 . ?
Se2 K1 P1 131.68(5) . . ?
Se1 K1 P1 34.69(3) . . ?
Se3 K1 P1 155.41(5) 1_565 . ?
Se4 K1 Se2 117.07(5) . 2_545 ?
Se1 K1 Se2 64.41(3) 3_565 2_545 ?
Se2 K1 Se2 108.65(5) . 2_545 ?
Se1 K1 Se2 59.84(3) . 2_545 ?
Se3 K1 Se2 137.23(4) 1_565 2_545 ?
P1 K1 Se2 33.04(3) . 2_545 ?
Se4 K1 Se5 74.05(4) . . ?
Se1 K1 Se5 113.86(4) 3_565 . ?
Se2 K1 Se5 110.52(4) . . ?
Se1 K1 Se5 81.03(4) . . ?
Se3 K1 Se5 63.34(3) 1_565 . ?
P1 K1 Se5 111.81(4) . . ?
Se2 K1 Se5 140.76(4) 2_545 . ?
Se4 K1 Se2 129.36(5) . 4_575 ?
Se1 K1 Se2 60.89(3) 3_565 4_575 ?
Se2 K1 Se2 129.79(4) . 4_575 ?
Se1 K1 Se2 62.44(3) . 4_575 ?
Se3 K1 Se2 63.31(3) 1_565 4_575 ?
P1 K1 Se2 93.53(4) . 4_575 ?
Se2 K1 Se2 99.32(4) 2_545 4_575 ?
Se5 K1 Se2 55.87(3) . 4_575 ?
Se4 K1 K1 147.36(6) . 3_565 ?
Se1 K1 K1 44.81(3) 3_565 3_565 ?
Se2 K1 K1 137.94(6) . 3_565 ?
Se1 K1 K1 41.81(2) . 3_565 ?
Se3 K1 K1 102.47(4) 1_565 3_565 ?
P1 K1 K1 53.37(3) . 3_565 ?
Se2 K1 K1 49.97(3) 2_545 3_565 ?
Se5 K1 K1 99.21(5) . 3_565 ?
Se2 K1 K1 49.35(3) 4_575 3_565 ?
Se6 K2 Se7 121.45(5) . 4_565 ?
Se6 K2 Se7 142.50(4) . 2_655 ?
Se7 K2 Se7 88.18(4) 4_565 2_655 ?
Se6 K2 Se9 72.90(3) . 2_655 ?
Se7 K2 Se9 144.15(4) 4_565 2_655 ?
Se7 K2 Se9 69.82(3) 2_655 2_655 ?
Se6 K2 Se8 72.20(3) . 2_645 ?
Se7 K2 Se8 85.58(3) 4_565 2_645 ?
Se7 K2 Se8 137.92(4) 2_655 2_645 ?
Se9 K2 Se8 129.73(4) 2_655 2_645 ?
Se6 K2 Se7 61.59(3) . . ?
Se7 K2 Se7 151.95(4) 4_565 . ?
Se7 K2 Se7 103.76(4) 2_655 . ?
Se9 K2 Se7 63.46(3) 2_655 . ?
Se8 K2 Se7 68.46(3) 2_645 . ?
Se6 K2 Se9 122.46(4) . . ?
Se7 K2 Se9 93.55(4) 4_565 . ?
Se7 K2 Se9 72.58(3) 2_655 . ?
Se9 K2 Se9 105.61(4) 2_655 . ?
Se8 K2 Se9 66.36(3) 2_645 . ?
Se7 K2 Se9 66.95(3) . . ?
Se6 K2 Se10 72.34(3) . 3_665 ?
Se7 K2 Se10 62.71(3) 4_565 3_665 ?
Se7 K2 Se10 107.99(4) 2_655 3_665 ?
Se9 K2 Se10 96.69(4) 2_655 3_665 ?
Se8 K2 Se10 105.79(3) 2_645 3_665 ?
Se7 K2 Se10 133.23(4) . 3_665 ?
Se9 K2 Se10 155.99(4) . 3_665 ?
Se6 K2 K2 156.54(5) . 3_665 ?
Se7 K2 K2 44.63(3) 4_565 3_665 ?
Se7 K2 K2 43.55(2) 2_655 3_665 ?
Se9 K2 K2 108.44(4) 2_655 3_665 ?
Se8 K2 K2 117.94(4) 2_645 3_665 ?
Se7 K2 K2 140.86(5) . 3_665 ?
Se9 K2 K2 80.34(4) . 3_665 ?
Se10 K2 K2 84.32(4) 3_665 3_665 ?
Se4 In1 Se6 93.57(3) 4_565 . ?
Se4 In1 Se5 101.43(2) 4_565 1_545 ?
Se6 In1 Se5 96.68(3) . 1_545 ?
Se4 In1 Se3 166.63(2) 4_565 . ?
Se6 In1 Se3 91.30(2) . . ?
Se5 In1 Se3 90.34(2) 1_545 . ?
Se4 In1 Se1 89.37(3) 4_565 . ?
Se6 In1 Se1 96.81(3) . . ?
Se5 In1 Se1 162.13(2) 1_545 . ?
Se3 In1 Se1 77.69(2) . . ?
Se4 In1 Se2 89.99(2) 4_565 4_565 ?
Se6 In1 Se2 174.49(2) . 4_565 ?
Se5 In1 Se2 78.47(3) 1_545 4_565 ?
Se3 In1 Se2 86.14(2) . 4_565 ?
Se1 In1 Se2 87.43(3) . 4_565 ?
Se4 In2 Se10 119.77(3) 2_645 . ?
Se4 In2 Se9 119.17(2) 2_645 . ?
Se10 In2 Se9 102.98(2) . . ?
Se4 In2 Se8 113.14(3) 2_645 4_565 ?
Se10 In2 Se8 107.30(2) . 4_565 ?
Se9 In2 Se8 90.08(3) . 4_565 ?

loop_
_geom_bond_atom_site_label_1
_geom_bond_atom_site_label_2
_geom_bond_distance
_geom_bond_site_symmetry_2
_geom_bond_publ_flag
P1 Se2 2.1658(15) 2_545 ?
P1 Se3 2.1864(16) . ?
P1 Se1 2.1942(15) . ?
P1 P1 2.237(3) 3 ?
P1 K1 3.795(2) . ?
P2 Se7 2.1516(15) . ?
P2 Se6 2.1788(14) . ?
P2 Se10 2.2295(15) 2_645 ?
P2 P3 2.2458(18) 2_645 ?
P3 Se5 2.1826(15) 2_645 ?
P3 Se9 2.1972(14) . ?
P3 Se8 2.2002(15) . ?
P3 P2 2.2459(18) 2_655 ?
Se1 In1 2.7988(8) . ?
Se1 K1 3.3198(18) 3_565 ?
Se1 K1 3.5093(16) . ?
Se2 P1 2.1658(15) 2 ?
Se2 In1 2.9585(9) 4_566 ?
Se2 K1 3.4544(16) . ?
Se2 K1 3.8217(18) 2 ?
Se2 K1 3.8572(17) 4_576 ?
Se3 In1 2.7956(9) . ?
Se3 K1 3.6243(17) 1_545 ?
Se4 In2 2.4872(7) 2_655 ?
Se4 In1 2.5986(8) 4_566 ?
Se4 K1 3.2548(18) . ?
Se5 P3 2.1827(15) 2_655 ?
Se5 In1 2.7426(8) 1_565 ?
Se5 K1 3.848(2) . ?
Se6 In1 2.7150(9) . ?
Se6 K2 3.3765(15) . ?
Se7 K2 3.3869(14) 4_566 ?
Se7 K2 3.4535(14) 2_645 ?
Se7 K2 3.5742(14) . ?
Se8 In2 2.6498(11) 4_566 ?
Se8 K2 3.5199(14) 2_655 ?
Se9 In2 2.6487(9) . ?
Se9 K2 3.4597(14) 2_645 ?
Se9 K2 3.5980(16) . ?
Se10 P2 2.2294(15) 2_655 ?
Se10 In2 2.6082(8) . ?
Se10 K2 3.6984(18) 3_665 ?
K1 Se1 3.3198(18) 3_565 ?
K1 Se3 3.6243(17) 1_565 ?
K1 Se2 3.8217(18) 2_545 ?
K1 Se2 3.8574(17) 4_575 ?
K1 K1 4.971(3) 3_565 ?
K2 Se7 3.3869(14) 4_565 ?
K2 Se7 3.4535(14) 2_655 ?
K2 Se9 3.4597(14) 2_655 ?
K2 Se8 3.5199(14) 2_645 ?
K2 Se10 3.6984(18) 3_665 ?
K2 K2 4.913(3) 3_665 ?
In1 Se4 2.5987(8) 4_565 ?
In1 Se5 2.7425(8) 1_545 ?
In1 Se2 2.9585(9) 4_565 ?
In2 Se4 2.4871(7) 2_645 ?
In2 Se8 2.6499(11) 4_565 ?

loop_
_geom_torsion_atom_site_label_1
_geom_torsion_atom_site_label_2
_geom_torsion_atom_site_label_3
_geom_torsion_atom_site_label_4
_geom_torsion
_geom_torsion_site_symmetry_1
_geom_torsion_site_symmetry_2
_geom_torsion_site_symmetry_3
_geom_torsion_site_symmetry_4
_geom_torsion_publ_flag
Se2 P1 Se1 In1 166.14(6) 2_545 . . . ?
Se3 P1 Se1 In1 34.59(5) . . . . ?
P1 P1 Se1 In1 -77.94(8) 3 . . . ?
K1 P1 Se1 In1 108.59(4) . . . . ?
Se2 P1 Se1 K1 -35.35(6) 2_545 . . 3_565 ?
Se3 P1 Se1 K1 -166.89(5) . . . 3_565 ?
P1 P1 Se1 K1 80.58(9) 3 . . 3_565 ?
K1 P1 Se1 K1 -92.89(4) . . . 3_565 ?
Se2 P1 Se1 K1 57.55(6) 2_545 . . . ?
Se3 P1 Se1 K1 -73.99(6) . . . . ?
P1 P1 Se1 K1 173.47(9) 3 . . . ?
Se2 P1 Se3 In1 -164.45(6) 2_545 . . . ?
Se1 P1 Se3 In1 -34.61(5) . . . . ?
P1 P1 Se3 In1 77.54(8) 3 . . . ?
K1 P1 Se3 In1 -96.45(3) . . . . ?
Se2 P1 Se3 K1 101.85(7) 2_545 . . 1_545 ?
Se1 P1 Se3 K1 -128.32(5) . . . 1_545 ?
P1 P1 Se3 K1 -16.17(10) 3 . . 1_545 ?
K1 P1 Se3 K1 169.85(6) . . . 1_545 ?
Se7 P2 Se6 In1 158.14(5) . . . . ?
Se10 P2 Se6 In1 -70.00(6) 2_645 . . . ?
P3 P2 Se6 In1 43.29(6) 2_645 . . . ?
Se7 P2 Se6 K2 33.27(6) . . . . ?
Se10 P2 Se6 K2 165.14(6) 2_645 . . . ?
P3 P2 Se6 K2 -81.57(6) 2_645 . . . ?
Se6 P2 Se7 K2 124.59(5) . . . 4_566 ?
Se10 P2 Se7 K2 -6.88(6) 2_645 . . 4_566 ?
P3 P2 Se7 K2 -122.51(6) 2_645 . . 4_566 ?
Se6 P2 Se7 K2 -140.72(5) . . . 2_645 ?
Se10 P2 Se7 K2 87.81(6) 2_645 . . 2_645 ?
P3 P2 Se7 K2 -27.82(7) 2_645 . . 2_645 ?
Se6 P2 Se7 K2 -31.33(5) . . . . ?
Se10 P2 Se7 K2 -162.80(6) 2_645 . . . ?
P3 P2 Se7 K2 81.57(6) 2_645 . . . ?
Se5 P3 Se8 In2 6.59(6) 2_645 . . 4_566 ?
Se9 P3 Se8 In2 129.19(5) . . . 4_566 ?
P2 P3 Se8 In2 -114.02(6) 2_655 . . 4_566 ?
Se5 P3 Se8 K2 112.12(6) 2_645 . . 2_655 ?
Se9 P3 Se8 K2 -125.27(5) . . . 2_655 ?
P2 P3 Se8 K2 -8.49(7) 2_655 . . 2_655 ?
Se5 P3 Se9 In2 -61.18(5) 2_645 . . . ?
Se8 P3 Se9 In2 172.93(5) . . . . ?
P2 P3 Se9 In2 57.58(6) 2_655 . . . ?
Se5 P3 Se9 K2 70.13(6) 2_645 . . 2_645 ?
Se8 P3 Se9 K2 -55.76(6) . . . 2_645 ?
P2 P3 Se9 K2 -171.11(6) 2_655 . . 2_645 ?
Se5 P3 Se9 K2 -179.80(5) 2_645 . . . ?
Se8 P3 Se9 K2 54.31(6) . . . . ?
P2 P3 Se9 K2 -61.04(7) 2_655 . . . ?
In2 Se4 K1 Se1 -92.1(2) 2_655 . . 3_565 ?
In1 Se4 K1 Se1 10.7(2) 4_566 . . 3_565 ?
In2 Se4 K1 Se2 -82.91(3) 2_655 . . . ?
In1 Se4 K1 Se2 19.83(3) 4_566 . . . ?
In2 Se4 K1 Se1 111.17(4) 2_655 . . . ?
In1 Se4 K1 Se1 -146.09(4) 4_566 . . . ?
In2 Se4 K1 Se3 -21.57(5) 2_655 . . 1_565 ?
In1 Se4 K1 Se3 81.18(4) 4_566 . . 1_565 ?
In2 Se4 K1 P1 145.95(4) 2_655 . . . ?
In1 Se4 K1 P1 -111.31(4) 4_566 . . . ?
In2 Se4 K1 Se2 174.97(3) 2_655 . . 2_545 ?
In1 Se4 K1 Se2 -82.29(5) 4_566 . . 2_545 ?
In2 Se4 K1 Se5 35.63(3) 2_655 . . . ?
In1 Se4 K1 Se5 138.37(2) 4_566 . . . ?
In2 Se4 K1 Se2 44.08(6) 2_655 . . 4_575 ?
In1 Se4 K1 Se2 146.82(5) 4_566 . . 4_575 ?
In2 Se4 K1 K1 117.73(12) 2_655 . . 3_565 ?
In1 Se4 K1 K1 -139.53(12) 4_566 . . 3_565 ?
P1 Se2 K1 Se4 -114.26(5) 2 . . . ?
In1 Se2 K1 Se4 -16.99(3) 4_566 . . . ?
K1 Se2 K1 Se4 170.56(3) 2 . . . ?
K1 Se2 K1 Se4 60.7(3) 4_576 . . . ?
P1 Se2 K1 Se1 63.60(6) 2 . . 3_565 ?
In1 Se2 K1 Se1 160.87(3) 4_566 . . 3_565 ?
K1 Se2 K1 Se1 -11.58(4) 2 . . 3_565 ?
K1 Se2 K1 Se1 -121.5(3) 4_576 . . 3_565 ?
P1 Se2 K1 Se1 -32.1(2) 2 . . . ?
In1 Se2 K1 Se1 65.2(2) 4_566 . . . ?
K1 Se2 K1 Se1 -107.3(2) 2 . . . ?
K1 Se2 K1 Se1 142.85(19) 4_576 . . . ?
P1 Se2 K1 Se3 133.34(5) 2 . . 1_565 ?
In1 Se2 K1 Se3 -129.38(3) 4_566 . . 1_565 ?
K1 Se2 K1 Se3 58.17(2) 2 . . 1_565 ?
K1 Se2 K1 Se3 -51.7(3) 4_576 . . 1_565 ?
P1 Se2 K1 P1 -28.87(8) 2 . . . ?
In1 Se2 K1 P1 68.40(6) 4_566 . . . ?
K1 Se2 K1 P1 -104.05(7) 2 . . . ?
K1 Se2 K1 P1 146.1(3) 4_576 . . . ?
P1 Se2 K1 Se2 -1.02(6) 2 . . 2_545 ?
In1 Se2 K1 Se2 96.26(4) 4_566 . . 2_545 ?
K1 Se2 K1 Se2 -76.19(5) 2 . . 2_545 ?
K1 Se2 K1 Se2 173.9(3) 4_576 . . 2_545 ?
P1 Se2 K1 Se5 -178.67(5) 2 . . . ?
In1 Se2 K1 Se5 -81.40(4) 4_566 . . . ?
K1 Se2 K1 Se5 106.15(3) 2 . . . ?
K1 Se2 K1 Se5 -3.7(3) 4_576 . . . ?
P1 Se2 K1 Se2 119.22(7) 2 . . 4_575 ?
In1 Se2 K1 Se2 -143.51(5) 4_566 . . 4_575 ?
K1 Se2 K1 Se2 44.05(5) 2 . . 4_575 ?
K1 Se2 K1 Se2 -65.8(3) 4_576 . . 4_575 ?
P1 Se2 K1 K1 49.25(10) 2 . . 3_565 ?
In1 Se2 K1 K1 146.52(8) 4_566 . . 3_565 ?
K1 Se2 K1 K1 -25.92(10) 2 . . 3_565 ?
K1 Se2 K1 K1 -135.8(3) 4_576 . . 3_565 ?
P1 Se1 K1 Se4 82.25(6) . . . . ?
In1 Se1 K1 Se4 6.23(5) . . . . ?
K1 Se1 K1 Se4 174.70(7) 3_565 . . . ?
P1 Se1 K1 Se1 -92.45(5) . . . 3_565 ?
In1 Se1 K1 Se1 -168.47(3) . . . 3_565 ?
K1 Se1 K1 Se1 0.0 3_565 . . 3_565 ?
P1 Se1 K1 Se2 4.2(2) . . . . ?
In1 Se1 K1 Se2 -71.8(2) . . . . ?
K1 Se1 K1 Se2 96.7(2) 3_565 . . . ?
P1 Se1 K1 Se3 -159.19(6) . . . 1_565 ?
In1 Se1 K1 Se3 124.78(5) . . . 1_565 ?
K1 Se1 K1 Se3 -66.75(4) 3_565 . . 1_565 ?
In1 Se1 K1 P1 -76.02(4) . . . . ?
K1 Se1 K1 P1 92.45(5) 3_565 . . . ?
P1 Se1 K1 Se2 -30.23(4) . . . 2_545 ?
In1 Se1 K1 Se2 -106.25(3) . . . 2_545 ?
K1 Se1 K1 Se2 62.22(3) 3_565 . . 2_545 ?
P1 Se1 K1 Se5 152.74(4) . . . . ?
In1 Se1 K1 Se5 76.72(3) . . . . ?
K1 Se1 K1 Se5 -114.81(4) 3_565 . . . ?
P1 Se1 K1 Se2 -151.20(4) . . . 4_575 ?
In1 Se1 K1 Se2 132.78(2) . . . 4_575 ?
K1 Se1 K1 Se2 -58.75(3) 3_565 . . 4_575 ?
P1 Se1 K1 K1 -92.45(5) . . . 3_565 ?
In1 Se1 K1 K1 -168.47(3) . . . 3_565 ?
Se2 P1 K1 Se4 127.60(5) 2_545 . . . ?
Se3 P1 K1 Se4 6.35(5) . . . . ?
Se1 P1 K1 Se4 -105.37(5) . . . . ?
P1 P1 K1 Se4 -141.1(5) 3 . . . ?
Se2 P1 K1 Se1 -40.97(4) 2_545 . . 3_565 ?
Se3 P1 K1 Se1 -162.21(5) . . . 3_565 ?
Se1 P1 K1 Se1 86.06(5) . . . 3_565 ?
P1 P1 K1 Se1 50.3(5) 3 . . 3_565 ?
Se2 P1 K1 Se2 54.30(7) 2_545 . . . ?
Se3 P1 K1 Se2 -66.94(7) . . . . ?
Se1 P1 K1 Se2 -178.67(6) . . . . ?
P1 P1 K1 Se2 145.6(5) 3 . . . ?
Se2 P1 K1 Se1 -127.03(6) 2_545 . . . ?
Se3 P1 K1 Se1 111.73(6) . . . . ?
P1 P1 K1 Se1 -35.8(5) 3 . . . ?
Se2 P1 K1 Se3 -82.87(14) 2_545 . . 1_565 ?
Se3 P1 K1 Se3 155.89(13) . . . 1_565 ?
Se1 P1 K1 Se3 44.16(13) . . . 1_565 ?
P1 P1 K1 Se3 8.4(6) 3 . . 1_565 ?
Se3 P1 K1 Se2 -121.25(6) . . . 2_545 ?
Se1 P1 K1 Se2 127.03(6) . . . 2_545 ?
P1 P1 K1 Se2 91.3(5) 3 . . 2_545 ?
Se2 P1 K1 Se5 -156.19(5) 2_545 . . . ?
Se3 P1 K1 Se5 82.56(5) . . . . ?
Se1 P1 K1 Se5 -29.16(5) . . . . ?
P1 P1 K1 Se5 -64.9(5) 3 . . . ?
Se2 P1 K1 Se2 -101.69(5) 2_545 . . 4_575 ?
Se3 P1 K1 Se2 137.06(5) . . . 4_575 ?
Se1 P1 K1 Se2 25.34(4) . . . 4_575 ?
P1 P1 K1 Se2 -10.4(5) 3 . . 4_575 ?
Se2 P1 K1 K1 -70.93(5) 2_545 . . 3_565 ?
Se3 P1 K1 K1 167.83(6) . . . 3_565 ?
Se1 P1 K1 K1 56.10(4) . . . 3_565 ?
P1 P1 K1 K1 20.3(5) 3 . . 3_565 ?
P3 Se5 K1 Se4 -36.06(7) 2_655 . . . ?
In1 Se5 K1 Se4 -141.87(3) 1_565 . . . ?
P3 Se5 K1 Se1 132.29(6) 2_655 . . 3_565 ?
In1 Se5 K1 Se1 26.47(4) 1_565 . . 3_565 ?
P3 Se5 K1 Se2 26.95(8) 2_655 . . . ?
In1 Se5 K1 Se2 -78.86(4) 1_565 . . . ?
P3 Se5 K1 Se1 -145.48(6) 2_655 . . . ?
In1 Se5 K1 Se1 108.71(3) 1_565 . . . ?
P3 Se5 K1 Se3 77.31(6) 2_655 . . 1_565 ?
In1 Se5 K1 Se3 -28.50(2) 1_565 . . 1_565 ?
P3 Se5 K1 P1 -129.18(6) 2_655 . . . ?
In1 Se5 K1 P1 125.01(4) 1_565 . . . ?
P3 Se5 K1 Se2 -149.54(7) 2_655 . . 2_545 ?
In1 Se5 K1 Se2 104.65(6) 1_565 . . 2_545 ?
P3 Se5 K1 Se2 151.83(6) 2_655 . . 4_575 ?
In1 Se5 K1 Se2 46.02(2) 1_565 . . 4_575 ?
P3 Se5 K1 K1 176.71(6) 2_655 . . 3_565 ?
In1 Se5 K1 K1 70.89(4) 1_565 . . 3_565 ?
P2 Se6 K2 Se7 127.15(5) . . . 4_565 ?
In1 Se6 K2 Se7 22.91(6) . . . 4_565 ?
P2 Se6 K2 Se7 -95.46(7) . . . 2_655 ?
In1 Se6 K2 Se7 160.30(5) . . . 2_655 ?
P2 Se6 K2 Se9 -89.15(4) . . . 2_655 ?
In1 Se6 K2 Se9 166.61(2) . . . 2_655 ?
P2 Se6 K2 Se8 54.09(4) . . . 2_645 ?
In1 Se6 K2 Se8 -50.15(3) . . . 2_645 ?
P2 Se6 K2 Se7 -20.56(4) . . . . ?
In1 Se6 K2 Se7 -124.80(3) . . . . ?
P2 Se6 K2 Se9 8.79(5) . . . . ?
In1 Se6 K2 Se9 -95.45(5) . . . . ?
P2 Se6 K2 Se10 167.80(4) . . . 3_665 ?
In1 Se6 K2 Se10 63.56(4) . . . 3_665 ?
P2 Se6 K2 K2 173.83(12) . . . 3_665 ?
In1 Se6 K2 K2 69.59(13) . . . 3_665 ?
P2 Se7 K2 Se6 20.91(4) . . . . ?
K2 Se7 K2 Se6 -72.71(10) 4_566 . . . ?
K2 Se7 K2 Se6 136.07(3) 2_645 . . . ?
P2 Se7 K2 Se7 -83.35(10) . . . 4_565 ?
K2 Se7 K2 Se7 -176.97(3) 4_566 . . 4_565 ?
K2 Se7 K2 Se7 31.81(9) 2_645 . . 4_565 ?
P2 Se7 K2 Se7 163.67(5) . . . 2_655 ?
K2 Se7 K2 Se7 70.05(12) 4_566 . . 2_655 ?
K2 Se7 K2 Se7 -81.16(5) 2_645 . . 2_655 ?
P2 Se7 K2 Se9 104.96(4) . . . 2_655 ?
K2 Se7 K2 Se9 11.35(11) 4_566 . . 2_655 ?
K2 Se7 K2 Se9 -139.87(4) 2_645 . . 2_655 ?
P2 Se7 K2 Se8 -59.88(4) . . . 2_645 ?
K2 Se7 K2 Se8 -153.49(9) 4_566 . . 2_645 ?
K2 Se7 K2 Se8 55.29(3) 2_645 . . 2_645 ?
P2 Se7 K2 Se9 -132.39(4) . . . . ?
K2 Se7 K2 Se9 134.00(10) 4_566 . . . ?
K2 Se7 K2 Se9 -17.22(3) 2_645 . . . ?
P2 Se7 K2 Se10 31.87(6) . . . 3_665 ?
K2 Se7 K2 Se10 -61.75(12) 4_566 . . 3_665 ?
K2 Se7 K2 Se10 147.03(4) 2_645 . . 3_665 ?
P2 Se7 K2 K2 -168.12(8) . . . 3_665 ?
K2 Se7 K2 K2 98.27(13) 4_566 . . 3_665 ?
K2 Se7 K2 K2 -52.95(9) 2_645 . . 3_665 ?
P3 Se9 K2 Se6 -109.08(5) . . . . ?
In2 Se9 K2 Se6 156.08(3) . . . . ?
K2 Se9 K2 Se6 -10.82(5) 2_645 . . . ?
P3 Se9 K2 Se7 119.69(4) . . . 4_565 ?
In2 Se9 K2 Se7 24.85(4) . . . 4_565 ?
K2 Se9 K2 Se7 -142.05(3) 2_645 . . 4_565 ?
P3 Se9 K2 Se7 32.72(4) . . . 2_655 ?
In2 Se9 K2 Se7 -62.12(3) . . . 2_655 ?
K2 Se9 K2 Se7 130.98(3) 2_645 . . 2_655 ?
P3 Se9 K2 Se9 -29.69(5) . . . 2_655 ?
In2 Se9 K2 Se9 -124.53(3) . . . 2_655 ?
K2 Se9 K2 Se9 68.57(5) 2_645 . . 2_655 ?
P3 Se9 K2 Se8 -156.71(4) . . . 2_645 ?
In2 Se9 K2 Se8 108.45(3) . . . 2_645 ?
K2 Se9 K2 Se8 -58.45(3) 2_645 . . 2_645 ?
P3 Se9 K2 Se7 -81.14(4) . . . . ?
In2 Se9 K2 Se7 -175.99(2) . . . . ?
K2 Se9 K2 Se7 17.11(3) 2_645 . . . ?
P3 Se9 K2 Se10 127.93(10) . . . 3_665 ?
In2 Se9 K2 Se10 33.09(10) . . . 3_665 ?
K2 Se9 K2 Se10 -133.81(8) 2_645 . . 3_665 ?
P3 Se9 K2 K2 76.90(5) . . . 3_665 ?
In2 Se9 K2 K2 -17.94(4) . . . 3_665 ?
K2 Se9 K2 K2 175.16(3) 2_645 . . 3_665 ?
P2 Se6 In1 Se4 -119.08(4) . . . 4_565 ?
K2 Se6 In1 Se4 -20.90(4) . . . 4_565 ?
P2 Se6 In1 Se5 -17.12(4) . . . 1_545 ?
K2 Se6 In1 Se5 81.07(3) . . . 1_545 ?
P2 Se6 In1 Se3 73.37(4) . . . . ?
K2 Se6 In1 Se3 171.56(3) . . . . ?
P2 Se6 In1 Se1 151.13(4) . . . . ?
K2 Se6 In1 Se1 -110.68(3) . . . . ?
P2 Se6 In1 Se2 11.0(2) . . . 4_565 ?
K2 Se6 In1 Se2 109.2(2) . . . 4_565 ?
P1 Se3 In1 Se4 11.19(10) . . . 4_565 ?
K1 Se3 In1 Se4 115.73(9) 1_545 . . 4_565 ?
P1 Se3 In1 Se6 122.61(4) . . . . ?
K1 Se3 In1 Se6 -132.85(3) 1_545 . . . ?
P1 Se3 In1 Se5 -140.70(4) . . . 1_545 ?
K1 Se3 In1 Se5 -36.16(3) 1_545 . . 1_545 ?
P1 Se3 In1 Se1 25.92(4) . . . . ?
K1 Se3 In1 Se1 130.46(3) 1_545 . . . ?
P1 Se3 In1 Se2 -62.28(4) . . . 4_565 ?
K1 Se3 In1 Se2 42.26(3) 1_545 . . 4_565 ?
P1 Se1 In1 Se4 150.79(4) . . . 4_565 ?
K1 Se1 In1 Se4 78.26(10) 3_565 . . 4_565 ?
K1 Se1 In1 Se4 -133.10(4) . . . 4_565 ?
P1 Se1 In1 Se6 -115.69(4) . . . . ?
K1 Se1 In1 Se6 171.78(9) 3_565 . . . ?
K1 Se1 In1 Se6 -39.58(4) . . . . ?
P1 Se1 In1 Se5 23.08(8) . . . 1_545 ?
K1 Se1 In1 Se5 -49.45(13) 3_565 . . 1_545 ?
K1 Se1 In1 Se5 99.19(7) . . . 1_545 ?
P1 Se1 In1 Se3 -25.84(4) . . . . ?
K1 Se1 In1 Se3 -98.37(9) 3_565 . . . ?
K1 Se1 In1 Se3 50.27(4) . . . . ?
P1 Se1 In1 Se2 60.77(4) . . . 4_565 ?
K1 Se1 In1 Se2 -11.76(9) 3_565 . . 4_565 ?
K1 Se1 In1 Se2 136.88(4) . . . 4_565 ?
P2 Se10 In2 Se4 -127.32(4) 2_655 . . 2_645 ?
K2 Se10 In2 Se4 145.04(3) 3_665 . . 2_645 ?
P2 Se10 In2 Se9 7.75(4) 2_655 . . . ?
K2 Se10 In2 Se9 -79.88(3) 3_665 . . . ?
P2 Se10 In2 Se8 101.96(4) 2_655 . . 4_565 ?
K2 Se10 In2 Se8 14.32(3) 3_665 . . 4_565 ?
P3 Se9 In2 Se4 98.70(5) . . . 2_645 ?
K2 Se9 In2 Se4 4.37(4) 2_645 . . 2_645 ?
K2 Se9 In2 Se4 -159.04(3) . . . 2_645 ?
P3 Se9 In2 Se10 -36.71(4) . . . . ?
K2 Se9 In2 Se10 -131.05(4) 2_645 . . . ?
K2 Se9 In2 Se10 65.54(3) . . . . ?
P3 Se9 In2 Se8 -144.50(4) . . . 4_565 ?
K2 Se9 In2 Se8 121.16(4) 2_645 . . 4_565 ?
K2 Se9 In2 Se8 -42.25(3) . . . 4_565 ?
